data_7215455
loop_
_publ_author_name
'Wang, Zhan-Hui'
'Wang, Dan-Feng'
'Zhang, Ting'
'Huang, Rong-Bin'
'Zheng, Lan-Sun'

_publ_section_title
;
 Synthesis, characterization, crystal structures and thermal and
 photoluminescence studies of dimethylpyrazine-carboxylate mixed ligand
 silver(i) coordination polymers with various multinuclear silver units
;
_journal_issue 23
_journal_name_full CrystEngComm
_journal_page_first 5028
_journal_paper_doi 10.1039/c4ce00072b
_journal_volume 16
_journal_year 2014
_chemical_formula_moiety '2(C28 H22 Ag4 N6 O12)'
_chemical_formula_sum 'C56 H44 Ag8 N12 O24'
_chemical_formula_weight 2131.99
_chemical_name_systematic
;
 ? 
;
_space_group_crystal_system monoclinic
_space_group_IT_number 14
_space_group_name_Hall '-P 2ybc'
_space_group_name_H-M_alt 'P 1 21/c 1'
_symmetry_space_group_name_Hall '-P 2ybc'
_symmetry_space_group_name_H-M 'P 1 21/c 1'
_atom_sites_solution_primary direct
_audit_creation_date 2013-05-28
_audit_creation_method
;
  Olex2 1.2
  (compiled Apr 23 2013 17:54:37, GUI svn.r4466)
;
_cell_angle_alpha 90
_cell_angle_beta 90.522(4)
_cell_angle_gamma 90
_cell_formula_units_Z 1
_cell_length_a 7.2517(14)
_cell_length_b 7.7768(15)
_cell_length_c 25.608(4)
_cell_measurement_temperature 173
_cell_volume 1444.1(5)
_computing_molecular_graphics
;
O. V. Dolomanov, L. J. Bourhis, R. J. Gildea, J. A. K. Howard and H. Puschmann,
OLEX2: a complete structure solution, refinement and analysis program.
J. Appl. Cryst. (2009). 42, 339-341.
;
_computing_publication_material
;
O. V. Dolomanov, L. J. Bourhis, R. J. Gildea, J. A. K. Howard and H. Puschmann,
OLEX2: a complete structure solution, refinement and analysis program.
J. Appl. Cryst. (2009). 42, 339-341.
;
_computing_structure_refinement
;
olex2.refine (L.J. Bourhis, O.V. Dolomanov, R.J. Gildea, J.A.K. Howard,
H. Puschmann, in preparation, 2011)
;
_computing_structure_solution
;
XS, G.M. Sheldrick, Acta Cryst.
(2008). A64, 112-122
;
_diffrn_ambient_temperature 173
_diffrn_measured_fraction_theta_full 0.9967
_diffrn_measured_fraction_theta_max 0.9967
_diffrn_radiation_wavelength 0.71073
_diffrn_reflns_av_R_equivalents 0.0691
_diffrn_reflns_av_unetI/netI 0.0556
_diffrn_reflns_limit_h_max 8
_diffrn_reflns_limit_h_min -9
_diffrn_reflns_limit_k_max 10
_diffrn_reflns_limit_k_min -10
_diffrn_reflns_limit_l_max 33
_diffrn_reflns_limit_l_min -33
_diffrn_reflns_number 13821
_diffrn_reflns_theta_full 27.4838
_diffrn_reflns_theta_max 27.48
_diffrn_reflns_theta_min 3.06
_exptl_absorpt_coefficient_mu 2.754
_exptl_crystal_density_diffrn 2.4513
_exptl_crystal_F_000 1025.2430
_refine_diff_density_max 1.1270
_refine_diff_density_min -1.5052
_refine_diff_density_rms 0.2915
_refine_ls_d_res_high 0.7700
_refine_ls_d_res_low 6.6468
_refine_ls_goodness_of_fit_ref 1.0190
_refine_ls_hydrogen_treatment mixed
_refine_ls_matrix_type full
_refine_ls_number_constraints 18
_refine_ls_number_parameters 227
_refine_ls_number_reflns 3299
_refine_ls_number_restraints 0
_refine_ls_restrained_S_all 1.0190
_refine_ls_R_factor_all 0.0580
_refine_ls_R_factor_gt 0.0395
_refine_ls_shift/su_max 0.0059
_refine_ls_shift/su_mean 0.0004
_refine_ls_structure_factor_coef Fsqd
_refine_ls_weighting_details 'w=1/[\s^2^(Fo^2^)+(0.0271P)^2^+9.3107P] where P=(Fo^2^+2Fc^2^)/3'
_refine_ls_weighting_scheme calc
_refine_ls_wR_factor_ref 0.0978
_reflns_Friedel_coverage 0.0
_reflns_limit_h_max 9
_reflns_limit_h_min -9
_reflns_limit_k_max 10
_reflns_limit_k_min 0
_reflns_limit_l_max 33
_reflns_limit_l_min 0
_reflns_number_gt 2609
_reflns_number_total 3299
_reflns_threshold_expression I>=2u(I)
_cod_data_source_file c4ce00072b2.cif
_cod_data_source_block shelx
_cod_depositor_comments 'Adding full bibliography for 7215452--7215458.cif.'
_cod_database_code 7215455
_olex2_refinement_description
;
1. Fixed Uiso
 At 1.2 times of:
  All C(H) groups
 At 1.5 times of:
  All C(H,H,H) groups
2.a Aromatic/amide H refined with riding coordinates:
 C11(H11), C1(H1), C12(H12), C10(H10), C4(H4)
2.b Idealised Me refined as rotating group:
 C3(H3a,H3b,H3c), C6(H6a,H6b,H6c)
;

loop_
_space_group_symop_id
_space_group_symop_operation_xyz
1 x,y,z
2 -x,y+1/2,-z+1/2
3 -x,-y,-z
4 x,-y-1/2,z-1/2

loop_
_atom_site_label
_atom_site_type_symbol
_atom_site_fract_x
_atom_site_fract_y
_atom_site_fract_z
_atom_site_U_iso_or_equiv
_atom_site_adp_type
_atom_site_occupancy
_atom_site_refinement_flags_posn
Ag1 Ag 0.18460(5) 0.29199(5) 0.078826(16) 0.02399(13) Uani 1.000000 .
Ag2 Ag 0.30349(6) 0.96847(5) 0.024501(17) 0.02800(13) Uani 1.000000 .
O1 O 0.2294(5) 0.6081(5) 0.08152(13) 0.0224(8) Uani 1.000000 .
O2 O 0.1354(5) 0.8798(5) 0.08690(15) 0.0274(9) Uani 1.000000 .
O4 O -0.3571(5) 0.8946(5) 0.04973(14) 0.0250(8) Uani 1.000000 .
O3 O -0.1581(5) 0.7051(5) 0.01795(14) 0.0265(8) Uani 1.000000 .
O5 O 0.2534(5) 0.7112(5) 0.20132(15) 0.0311(9) Uani 1.000000 .
O6 O 0.2032(6) 0.4443(5) 0.21772(17) 0.0342(10) Uani 1.000000 .
N1 N -0.1245(6) 0.2595(5) 0.08477(16) 0.0193(9) Uani 1.000000 .
N2 N 0.4957(6) 0.2556(5) 0.08413(17) 0.0203(9) Uani 1.000000 .
C2 C 0.5906(7) 0.1894(7) 0.1238(2) 0.0211(11) Uani 1.000000 .
C3 C 0.4842(8) 0.1133(8) 0.1679(2) 0.0313(13) Uani 1.000000 .
H3a H 0.513(4) 0.174(4) 0.1996(4) 0.047(2) Uiso 1.000000 GR
H3b H 0.3545(8) 0.123(5) 0.1606(8) 0.047(2) Uiso 1.000000 GR
H3c H 0.517(4) -0.0057(16) 0.1719(11) 0.047(2) Uiso 1.000000 GR
C7 C 0.1218(7) 0.7213(7) 0.0960(2) 0.0206(11) Uani 1.000000 .
C8 C -0.0420(7) 0.6726(6) 0.12708(19) 0.0192(10) Uani 1.000000 .
C9 C -0.2192(7) 0.6976(7) 0.1081(2) 0.0220(11) Uani 1.000000 .
C11 C -0.3448(7) 0.5727(7) 0.1857(2) 0.0240(11) Uani 1.000000 .
H11 H -0.4469(7) 0.5380(7) 0.2047(2) 0.0288(14) Uiso 1.000000 R
C14 C -0.2452(7) 0.7705(6) 0.0541(2) 0.0193(10) Uani 1.000000 .
N3 N 0.1560(6) 0.5828(6) 0.19967(17) 0.0239(10) Uani 1.000000 .
C1 C 0.5904(7) 0.3199(6) 0.0439(2) 0.0202(10) Uani 1.000000 .
H1 H 0.5268(7) 0.3638(6) 0.0152(2) 0.0242(13) Uiso 1.000000 R
C12 C -0.1727(8) 0.5477(7) 0.2057(2) 0.0245(11) Uani 1.000000 .
H12 H -0.1553(8) 0.4973(7) 0.2383(2) 0.0294(14) Uiso 1.000000 R
C5 C -0.2144(7) 0.1919(7) 0.12406(19) 0.0202(11) Uani 1.000000 .
C6 C -0.1047(8) 0.1177(8) 0.1679(2) 0.0265(12) Uani 1.000000 .
H6a H 0.015(2) 0.086(5) 0.1556(4) 0.0398(18) Uiso 1.000000 GR
H6b H -0.092(5) 0.2015(19) 0.1952(7) 0.0398(18) Uiso 1.000000 GR
H6c H -0.166(3) 0.018(3) 0.1811(10) 0.0398(18) Uiso 1.000000 GR
C10 C -0.3697(7) 0.6496(7) 0.1373(2) 0.0222(11) Uani 1.000000 .
H10 H -0.4882(7) 0.6689(7) 0.1244(2) 0.0267(13) Uiso 1.000000 R
C4 C -0.2205(7) 0.3222(7) 0.0444(2) 0.0211(11) Uani 1.000000 .
H4 H -0.1582(7) 0.3682(7) 0.0161(2) 0.0253(13) Uiso 1.000000 R
C13 C -0.0249(7) 0.5992(7) 0.1762(2) 0.0221(11) Uani 1.000000 .

loop_
_atom_site_aniso_label
_atom_site_aniso_U_11
_atom_site_aniso_U_22
_atom_site_aniso_U_33
_atom_site_aniso_U_12
_atom_site_aniso_U_13
_atom_site_aniso_U_23
Ag1 0.0156(2) 0.0294(2) 0.0269(2) -0.00000(16) 0.00045(16) -0.00095(17)
Ag2 0.0286(2) 0.0257(2) 0.0298(2) -0.00254(17) 0.00376(18) 0.00371(17)
O1 0.0172(18) 0.029(2) 0.0215(18) -0.0008(15) 0.0024(14) -0.0008(16)
O2 0.025(2) 0.0207(19) 0.036(2) -0.0015(15) 0.0065(17) 0.0021(17)
O4 0.0222(19) 0.0244(19) 0.028(2) 0.0031(15) 0.0011(16) 0.0043(16)
O3 0.0203(19) 0.035(2) 0.024(2) 0.0086(16) -0.0004(16) -0.0003(17)
O5 0.022(2) 0.042(2) 0.030(2) -0.0046(18) -0.0022(17) -0.0023(19)
O6 0.027(2) 0.038(2) 0.037(2) 0.0065(18) -0.0051(18) 0.0066(19)
N1 0.017(2) 0.019(2) 0.021(2) -0.0016(17) -0.0023(18) 0.0001(18)
N2 0.016(2) 0.020(2) 0.024(2) 0.0019(17) -0.0043(18) -0.0025(18)
C2 0.017(2) 0.027(3) 0.019(3) -0.001(2) 0.003(2) 0.001(2)
C3 0.026(3) 0.044(3) 0.024(3) -0.001(3) 0.004(2) 0.007(3)
C7 0.017(2) 0.025(3) 0.020(3) -0.003(2) -0.003(2) 0.002(2)
C8 0.023(3) 0.017(2) 0.018(2) -0.003(2) 0.001(2) -0.003(2)
C9 0.022(3) 0.020(3) 0.024(3) 0.001(2) -0.002(2) -0.002(2)
C11 0.016(3) 0.032(3) 0.024(3) -0.002(2) 0.002(2) 0.002(2)
C14 0.020(3) 0.018(2) 0.020(3) -0.006(2) -0.003(2) -0.000(2)
N3 0.019(2) 0.034(3) 0.019(2) 0.003(2) 0.0000(18) -0.000(2)
C1 0.018(2) 0.022(3) 0.020(3) -0.002(2) -0.001(2) -0.001(2)
C12 0.033(3) 0.022(3) 0.019(3) 0.001(2) 0.003(2) 0.001(2)
C5 0.018(2) 0.027(3) 0.015(2) 0.002(2) -0.003(2) -0.001(2)
C6 0.023(3) 0.037(3) 0.020(3) 0.004(2) -0.001(2) 0.002(2)
C10 0.022(3) 0.022(3) 0.023(3) 0.001(2) -0.000(2) -0.000(2)
C4 0.020(3) 0.024(3) 0.019(3) -0.001(2) 0.001(2) -0.001(2)
C13 0.021(3) 0.024(3) 0.022(3) 0.003(2) -0.002(2) -0.005(2)

loop_
_atom_type_symbol
_atom_type_scat_dispersion_real
_atom_type_scat_dispersion_imag
_atom_type_scat_source
_atom_type_scat_dispersion_source
H 0.00000 0.00000 'International Tables Volume C Table 6.1.1.4 (pp. 500-502)' custom
C 0.00330 0.00160 'Custom 4-Gaussian' custom
Ag -0.89710 1.10150 'Custom 4-Gaussian' custom
O 0.01060 0.00600 'Custom 4-Gaussian' custom
N 0.00610 0.00330 'Custom 4-Gaussian' custom

loop_
_geom_angle_atom_site_label_1
_geom_angle_atom_site_label_2
_geom_angle_atom_site_label_3
_geom_angle
_geom_angle_site_symmetry_1
_geom_angle_site_symmetry_3
O1 Ag1 Ag2 143.57(8) . 1_545
O3 Ag1 Ag2 64.26(9) 3_565 1_545
O3 Ag1 O1 91.57(12) 3_565 .
N1 Ag1 Ag2 103.08(11) . 1_545
N1 Ag1 O1 103.79(13) . .
N1 Ag1 O3 90.03(14) . 3_565
N2 Ag1 Ag2 68.60(11) . 1_545
N2 Ag1 O1 89.55(13) . .
N2 Ag1 O3 97.37(14) . 3_565
N2 Ag1 N1 164.59(15) . .
Ag2 Ag2 Ag1 108.49(2) 3_675 1_565
O2 Ag2 Ag1 75.85(10) . 1_565
O4 Ag2 Ag1 110.15(8) 1_655 1_565
O4 Ag2 Ag1 92.75(10) 3_575 1_565
O4 Ag2 O2 154.64(14) 3_575 .
O4 Ag2 O2 106.76(13) 1_655 .
C7 O1 Ag1 129.2(3) . .
C7 O2 Ag2 120.1(3) . .
C14 O4 Ag2 142.6(3) . 1_455
C14 O4 Ag2 109.0(3) . 3_575
C14 O3 Ag1 135.2(3) . 3_565
C5 N1 Ag1 126.5(3) . .
C4 N1 Ag1 114.7(3) . .
C4 N1 C5 118.7(4) . .
C2 N2 Ag1 127.0(3) . .
C1 N2 Ag1 115.0(3) . .
C1 N2 C2 117.9(4) . .
C3 C2 N2 117.7(5) . .
C5 C2 N2 120.7(5) 1_655 .
C5 C2 C3 121.6(5) 1_655 .
O2 C7 O1 126.3(5) . .
C8 C7 O1 119.3(5) . .
C8 C7 O2 114.4(5) . .
C9 C8 C7 121.4(5) . .
C13 C8 C7 121.7(5) . .
C13 C8 C9 116.8(5) . .
C14 C9 C8 118.9(5) . .
C10 C9 C8 120.6(5) . .
C10 C9 C14 120.4(5) . .
C10 C11 C12 120.7(5) . .
O3 C14 O4 125.4(5) . .
C9 C14 O4 116.4(5) . .
C9 C14 O3 118.2(5) . .
O6 N3 O5 123.2(4) . .
C13 N3 O5 117.7(4) . .
C13 N3 O6 119.1(5) . .
C4 C1 N2 121.1(5) 1_655 .
C13 C12 C11 118.0(5) . .
C2 C5 N1 120.3(5) 1_455 .
C6 C5 N1 117.9(5) . .
C6 C5 C2 121.8(5) . 1_455
C11 C10 C9 120.2(5) . .
C1 C4 N1 121.2(5) 1_455 .
N3 C13 C8 119.2(5) . .
C12 C13 C8 123.7(5) . .
C12 C13 N3 117.0(5) . .

loop_
_geom_bond_atom_site_label_1
_geom_bond_atom_site_label_2
_geom_bond_distance
_geom_bond_site_symmetry_2
Ag1 Ag2 3.0051(7) 1_545
Ag1 O1 2.480(4) .
Ag1 O3 2.484(4) 3_565
Ag1 N1 2.262(4) .
Ag1 N2 2.277(4) .
Ag2 Ag2 3.1628(10) 3_675
Ag2 O2 2.133(4) .
Ag2 O4 2.603(4) 1_655
Ag2 O4 2.216(4) 3_575
O1 C7 1.236(6) .
O2 C7 1.258(6) .
O4 C14 1.265(6) .
O3 C14 1.236(6) .
O5 N3 1.224(6) .
O6 N3 1.220(6) .
N1 C5 1.314(7) .
N1 C4 1.333(7) .
N2 C2 1.325(7) .
N2 C1 1.340(7) .
C2 C3 1.496(7) .
C2 C5 1.414(7) 1_655
C7 C8 1.485(7) .
C8 C9 1.384(7) .
C8 C13 1.385(7) .
C9 C14 1.505(7) .
C9 C10 1.379(7) .
C11 C12 1.358(8) .
C11 C10 1.387(7) .
N3 C13 1.444(7) .
C1 C4 1.371(7) 1_655
C12 C13 1.376(8) .
C5 C6 1.487(7) .
